data_7701756
loop_
_publ_author_name
'Zhao, Na'
'Li, Yu'
'Gu, Jin-Zhong'
'Kirillova, Marina V.'
'Kirillov, Alexander M.'

_publ_section_title
;
 Hydrothermal generation, structural versatility and properties of
 metal(ii)-organic architectures driven by a pyridine-tricarboxylic acid.
;
_journal_issue 23
_journal_name_full 'Dalton transactions (Cambridge, England : 2003)'
_journal_page_first 8361
_journal_page_last 8374
_journal_paper_doi 10.1039/c9dt01253b
_journal_volume 48
_journal_year 2019
_chemical_formula_sum 'C14 H11 N O8 Pb'
_chemical_formula_weight 528.43
_space_group_crystal_system triclinic
_space_group_IT_number 2
_space_group_name_Hall '-P 1'
_space_group_name_H-M_alt 'P -1'
_atom_sites_solution_hydrogens mixed
_audit_creation_method SHELXL-2014/7
_audit_update_record
;
2018-10-30 deposited with the CCDC.	2019-05-13 downloaded from the CCDC.
;
_cell_angle_alpha 107.685(3)
_cell_angle_beta 101.541(3)
_cell_angle_gamma 99.461(3)
_cell_formula_units_Z 2
_cell_length_a 8.1953(3)
_cell_length_b 8.3093(3)
_cell_length_c 11.8067(3)
_cell_measurement_reflns_used 4207
_cell_measurement_temperature 293(2)
_cell_measurement_theta_max 25.048
_cell_measurement_theta_min 3.599
_cell_volume 728.36(5)
_computing_cell_refinement 'Bruker SAINT'
_computing_data_collection 'Bruker APEX2'
_computing_data_reduction 'Bruker SAINT'
_computing_molecular_graphics 'Bruker SHELXTL'
_computing_publication_material 'Bruker SHELXTL'
_computing_structure_refinement 'SHELXL-2014/7 (Sheldrick, 2014)'
_computing_structure_solution 'SHELXL-2014/7 (Sheldrick, 2014)'
_diffrn_ambient_temperature 293(2)
_diffrn_measured_fraction_theta_full 0.998
_diffrn_measured_fraction_theta_max 0.998
_diffrn_measurement_device_type 'Bruker APE-II CCD'
_diffrn_measurement_method '\f and \w scans'
_diffrn_radiation_type MoK\a
_diffrn_radiation_wavelength 0.71073
_diffrn_reflns_av_R_equivalents 0.0277
_diffrn_reflns_av_unetI/netI 0.0510
_diffrn_reflns_Laue_measured_fraction_full 0.998
_diffrn_reflns_Laue_measured_fraction_max 0.998
_diffrn_reflns_limit_h_max 9
_diffrn_reflns_limit_h_min -9
_diffrn_reflns_limit_k_max 8
_diffrn_reflns_limit_k_min -9
_diffrn_reflns_limit_l_max 14
_diffrn_reflns_limit_l_min -14
_diffrn_reflns_number 4207
_diffrn_reflns_point_group_measured_fraction_full 0.998
_diffrn_reflns_point_group_measured_fraction_max 0.998
_diffrn_reflns_theta_full 25.048
_diffrn_reflns_theta_max 25.048
_diffrn_reflns_theta_min 3.599
_diffrn_source 'fine-focus sealed tube'
_exptl_absorpt_coefficient_mu 11.628
_exptl_absorpt_correction_T_max 0.194
_exptl_absorpt_correction_T_min 0.139
_exptl_absorpt_correction_type multi-scan
_exptl_absorpt_process_details SADABS
_exptl_crystal_colour colourless
_exptl_crystal_density_diffrn 2.409
_exptl_crystal_description block
_exptl_crystal_F_000 496
_exptl_crystal_size_max 0.280
_exptl_crystal_size_mid 0.220
_exptl_crystal_size_min 0.210
_exptl_transmission_factor_max 0.088
_exptl_transmission_factor_min 0.087
_refine_diff_density_max 1.295
_refine_diff_density_min -0.920
_refine_diff_density_rms 0.161
_refine_ls_extinction_method none
_refine_ls_goodness_of_fit_ref 1.074
_refine_ls_hydrogen_treatment constr
_refine_ls_matrix_type full
_refine_ls_number_parameters 218
_refine_ls_number_reflns 2582
_refine_ls_number_restraints 0
_refine_ls_restrained_S_all 1.074
_refine_ls_R_factor_all 0.0338
_refine_ls_R_factor_gt 0.0293
_refine_ls_shift/su_max 0.001
_refine_ls_shift/su_mean 0.000
_refine_ls_structure_factor_coef Fsqd
_refine_ls_weighting_details 'w=1/[\s^2^(Fo^2^)+(0.0166P)^2^+0.4279P] where P=(Fo^2^+2Fc^2^)/3'
_refine_ls_weighting_scheme calc
_refine_ls_wR_factor_gt 0.0540
_refine_ls_wR_factor_ref 0.0584
_reflns_Friedel_coverage 0.000
_reflns_number_gt 2387
_reflns_number_total 2582
_reflns_threshold_expression 'I > 2\s(I)'
_cod_data_source_file c9dt01253b2.cif
_cod_data_source_block 350-16Pb
_cod_database_code 7701756
_shelx_shelxl_version_number 2014/7
_shelx_space_group_comment
;
The symmetry employed for this shelxl refinement is uniquely defined
by the following loop, which should always be used as a source of
symmetry information in preference to the above space-group names.
They are only intended as comments.
;
_shelx_estimated_absorpt_t_min 0.139
_shelx_estimated_absorpt_t_max 0.194

loop_
_space_group_symop_operation_xyz
'x, y, z'
'-x, -y, -z'

loop_
_atom_site_label
_atom_site_type_symbol
_atom_site_fract_x
_atom_site_fract_y
_atom_site_fract_z
_atom_site_U_iso_or_equiv
_atom_site_adp_type
_atom_site_occupancy
_atom_site_site_symmetry_order
_atom_site_calc_flag
_atom_site_refinement_flags_posn
_atom_site_refinement_flags_adp
Pb1 Pb 0.92120(3) 1.25241(3) 0.51884(2) 0.02409(9) Uani 1 1 d . .
N1 N 0.6393(7) 1.1371(6) 0.3527(4) 0.0212(12) Uani 1 1 d . .
O1 O 0.8193(6) 1.4746(5) 0.4611(4) 0.0298(11) Uani 1 1 d . .
O2 O 0.5985(7) 1.5636(6) 0.3783(4) 0.0417(13) Uani 1 1 d . .
O3 O 0.1028(7) 0.5319(6) 0.2835(4) 0.0344(12) Uani 1 1 d . .
O4 O 0.2890(6) 0.7856(5) 0.3558(4) 0.0288(11) Uani 1 1 d . .
O5 O 0.1029(8) 0.0924(6) -0.1014(4) 0.0455(15) Uani 1 1 d . .
H5 H 0.0512 -0.0006 -0.1560 0.068 Uiso 1 1 calc R U
O6 O 0.1128(7) 0.1809(6) -0.2606(4) 0.0370(12) Uani 1 1 d . .
O7 O 0.0230(7) 0.2013(6) 0.2850(4) 0.0373(12) Uani 1 1 d . .
H1W H 0.0478 0.3045 0.2846 0.045 Uiso 1 1 d R U
H2W H 0.0905 0.1749 0.3374 0.045 Uiso 1 1 d R U
O8 O 0.7576(7) 0.8835(6) 0.5452(4) 0.0412(13) Uani 1 1 d . .
H3W H 0.7437 0.9854 0.5756 0.049 Uiso 1 1 d R U
H4W H 0.7077 0.7829 0.4926 0.049 Uiso 1 1 d R U
C1 C 0.6674(9) 1.4476(8) 0.3932(6) 0.0242(15) Uani 1 1 d . .
C2 C 0.5707(9) 1.2614(8) 0.3233(5) 0.0235(14) Uani 1 1 d . .
C3 C 0.4248(9) 1.2211(9) 0.2298(6) 0.0309(16) Uani 1 1 d . .
H3 H 0.3796 1.3095 0.2130 0.037 Uiso 1 1 calc R U
C4 C 0.3445(9) 1.0479(8) 0.1602(5) 0.0267(15) Uani 1 1 d . .
H4 H 0.2473 1.0194 0.0951 0.032 Uiso 1 1 calc R U
C5 C 0.4114(9) 0.9185(8) 0.1891(5) 0.0238(15) Uani 1 1 d . .
C6 C 0.5584(10) 0.9712(8) 0.2869(5) 0.0279(16) Uani 1 1 d . .
H6 H 0.6034 0.8852 0.3078 0.033 Uiso 1 1 calc R U
C7 C 0.3387(9) 0.7332(8) 0.1109(5) 0.0225(14) Uani 1 1 d . .
C8 C 0.2515(8) 0.6056(7) 0.1457(5) 0.0194(13) Uani 1 1 d . .
C9 C 0.2150(9) 0.6436(8) 0.2713(5) 0.0228(15) Uani 1 1 d . .
C10 C 0.1833(9) 0.4356(8) 0.0604(5) 0.0240(14) Uani 1 1 d . .
H10 H 0.1233 0.3510 0.0834 0.029 Uiso 1 1 calc R U
C11 C 0.2048(9) 0.3932(8) -0.0578(5) 0.0257(15) Uani 1 1 d . .
C12 C 0.1344(9) 0.2134(8) -0.1512(6) 0.0278(16) Uani 1 1 d . .
C13 C 0.2893(10) 0.5202(8) -0.0934(6) 0.0335(17) Uani 1 1 d . .
H13 H 0.3025 0.4930 -0.1730 0.040 Uiso 1 1 calc R U
C14 C 0.3536(11) 0.6872(9) -0.0098(6) 0.039(2) Uani 1 1 d . .
H14 H 0.4088 0.7723 -0.0347 0.047 Uiso 1 1 calc R U

loop_
_atom_site_aniso_label
_atom_site_aniso_U_11
_atom_site_aniso_U_22
_atom_site_aniso_U_33
_atom_site_aniso_U_23
_atom_site_aniso_U_13
_atom_site_aniso_U_12
Pb1 0.02820(17) 0.02260(15) 0.01995(14) 0.00574(10) 0.00556(11) 0.00628(11)
N1 0.022(3) 0.018(3) 0.021(3) 0.005(2) 0.004(2) 0.004(2)
O1 0.029(3) 0.019(2) 0.032(3) 0.006(2) 0.000(2) -0.002(2)
O2 0.051(4) 0.019(3) 0.043(3) 0.005(2) -0.007(3) 0.013(3)
O3 0.055(4) 0.021(2) 0.027(2) 0.007(2) 0.020(2) 0.001(2)
O4 0.044(3) 0.018(2) 0.019(2) -0.0025(19) 0.014(2) 0.002(2)
O5 0.082(5) 0.019(3) 0.029(3) 0.005(2) 0.013(3) 0.002(3)
O6 0.057(4) 0.032(3) 0.016(2) 0.004(2) 0.005(2) 0.009(3)
O7 0.051(4) 0.018(2) 0.036(3) 0.005(2) 0.010(2) 0.003(2)
O8 0.050(4) 0.021(3) 0.045(3) 0.000(2) 0.012(3) 0.012(3)
C1 0.030(4) 0.017(3) 0.026(3) 0.009(3) 0.008(3) 0.003(3)
C2 0.028(4) 0.018(3) 0.023(3) 0.008(3) 0.006(3) 0.002(3)
C3 0.034(5) 0.027(4) 0.027(4) 0.009(3) -0.002(3) 0.006(3)
C4 0.025(4) 0.028(4) 0.022(3) 0.010(3) -0.001(3) 0.000(3)
C5 0.031(4) 0.023(3) 0.014(3) 0.007(3) 0.006(3) -0.002(3)
C6 0.043(5) 0.018(3) 0.027(4) 0.009(3) 0.012(3) 0.014(3)
C7 0.028(4) 0.017(3) 0.018(3) 0.002(3) 0.005(3) 0.004(3)
C8 0.021(4) 0.017(3) 0.019(3) 0.004(3) 0.003(3) 0.009(3)
C9 0.032(4) 0.020(3) 0.025(3) 0.012(3) 0.013(3) 0.013(3)
C10 0.028(4) 0.021(3) 0.024(3) 0.008(3) 0.008(3) 0.003(3)
C11 0.034(4) 0.025(4) 0.015(3) 0.003(3) 0.003(3) 0.011(3)
C12 0.030(4) 0.017(3) 0.031(4) 0.002(3) 0.008(3) 0.004(3)
C13 0.048(5) 0.029(4) 0.014(3) 0.003(3) 0.009(3) -0.006(4)
C14 0.063(6) 0.022(4) 0.025(4) 0.003(3) 0.019(4) -0.007(4)

loop_
_atom_type_symbol
_atom_type_description
_atom_type_scat_dispersion_real
_atom_type_scat_dispersion_imag
_atom_type_scat_source
C C 0.0033 0.0016 'International Tables Vol C Tables 4.2.6.8 and 6.1.1.4'
H H 0.0000 0.0000 'International Tables Vol C Tables 4.2.6.8 and 6.1.1.4'
N N 0.0061 0.0033 'International Tables Vol C Tables 4.2.6.8 and 6.1.1.4'
O O 0.0106 0.0060 'International Tables Vol C Tables 4.2.6.8 and 6.1.1.4'
Pb Pb -3.3944 10.1111 'International Tables Vol C Tables 4.2.6.8 and 6.1.1.4'

loop_
_geom_angle_atom_site_label_1
_geom_angle_atom_site_label_2
_geom_angle_atom_site_label_3
_geom_angle
_geom_angle_site_symmetry_1
_geom_angle_site_symmetry_3
O1 Pb1 O4 95.35(15) . 2_676
O1 Pb1 N1 67.20(15) . .
O4 Pb1 N1 78.85(15) 2_676 .
O1 Pb1 O3 74.46(14) . 2_676
O4 Pb1 O3 51.39(14) 2_676 2_676
N1 Pb1 O3 112.29(16) . 2_676
O1 Pb1 O1 66.72(18) . 2_786
O4 Pb1 O1 133.76(13) 2_676 2_786
N1 Pb1 O1 124.81(14) . 2_786
O3 Pb1 O1 82.40(14) 2_676 2_786
C6 N1 C2 117.4(6) . .
C6 N1 Pb1 127.9(4) . .
C2 N1 Pb1 114.6(4) . .
C1 O1 Pb1 122.2(4) . .
C1 O1 Pb1 121.3(4) . 2_786
Pb1 O1 Pb1 113.28(18) . 2_786
C9 O3 Pb1 91.9(3) . 2_676
C9 O4 Pb1 92.8(4) . 2_676
C12 O5 H5 109.5 . .
H1W O7 H2W 117.7 . .
H3W O8 H4W 143.0 . .
O2 C1 O1 124.4(6) . .
O2 C1 C2 118.3(6) . .
O1 C1 C2 117.3(5) . .
N1 C2 C3 122.1(6) . .
N1 C2 C1 117.1(6) . .
C3 C2 C1 120.7(6) . .
C2 C3 C4 119.9(6) . .
C2 C3 H3 120.1 . .
C4 C3 H3 120.1 . .
C5 C4 C3 119.1(6) . .
C5 C4 H4 120.5 . .
C3 C4 H4 120.5 . .
C4 C5 C6 117.2(6) . .
C4 C5 C7 120.7(6) . .
C6 C5 C7 121.8(6) . .
N1 C6 C5 124.4(6) . .
N1 C6 H6 117.8 . .
C5 C6 H6 117.8 . .
C8 C7 C14 118.1(6) . .
C8 C7 C5 125.8(5) . .
C14 C7 C5 116.0(5) . .
C7 C8 C10 119.9(5) . .
C7 C8 C9 122.8(5) . .
C10 C8 C9 117.1(5) . .
O4 C9 O3 122.5(5) . .
O4 C9 C8 120.0(6) . .
O3 C9 C8 117.5(6) . .
C11 C10 C8 120.4(6) . .
C11 C10 H10 119.8 . .
C8 C10 H10 119.8 . .
C13 C11 C10 119.9(6) . .
C13 C11 C12 118.1(5) . .
C10 C11 C12 122.0(6) . .
O6 C12 O5 123.2(6) . .
O6 C12 C11 123.5(6) . .
O5 C12 C11 113.3(5) . .
C14 C13 C11 119.3(5) . .
C14 C13 H13 120.3 . .
C11 C13 H13 120.3 . .
C13 C14 C7 122.3(6) . .
C13 C14 H14 118.9 . .
C7 C14 H14 118.9 . .

loop_
_geom_bond_atom_site_label_1
_geom_bond_atom_site_label_2
_geom_bond_distance
_geom_bond_site_symmetry_2
Pb1 O1 2.370(4) .
Pb1 O4 2.527(4) 2_676
Pb1 N1 2.534(5) .
Pb1 O3 2.541(4) 2_676
Pb1 O1 2.758(5) 2_786
N1 C6 1.337(8) .
N1 C2 1.353(7) .
O1 C1 1.281(8) .
O1 Pb1 2.758(5) 2_786
O2 C1 1.234(7) .
O3 C9 1.258(8) .
O3 Pb1 2.541(4) 2_676
O4 C9 1.249(7) .
O4 Pb1 2.527(4) 2_676
O5 C12 1.326(7) .
O5 H5 0.8200 .
O6 C12 1.206(7) .
O7 H1W 0.8500 .
O7 H2W 0.8500 .
O8 H3W 0.8500 .
O8 H4W 0.8500 .
C1 C2 1.504(9) .
C2 C3 1.370(9) .
C3 C4 1.391(9) .
C3 H3 0.9300 .
C4 C5 1.383(8) .
C4 H4 0.9300 .
C5 C6 1.393(9) .
C5 C7 1.481(8) .
C6 H6 0.9300 .
C7 C8 1.392(8) .
C7 C14 1.395(8) .
C8 C10 1.404(8) .
C8 C9 1.521(8) .
C10 C11 1.387(8) .
C10 H10 0.9300 .
C11 C13 1.384(9) .
C11 C12 1.497(8) .
C13 C14 1.378(9) .
C13 H13 0.9300 .
C14 H14 0.9300 .

loop_
_geom_hbond_atom_site_label_D
_geom_hbond_atom_site_label_H
_geom_hbond_atom_site_label_A
_geom_hbond_distance_DH
_geom_hbond_distance_HA
_geom_hbond_distance_DA
_geom_hbond_angle_DHA
_geom_hbond_site_symmetry_A
C6 H6 O6 0.93 2.60 3.189(8) 121.5 2_665
O8 H4W O2 0.85 1.85 2.702(7) 179.9 1_545
O8 H3W O4 0.85 1.92 2.765(6) 179.6 2_676
O7 H2W O8 0.85 1.90 2.754(7) 179.8 2_666
O7 H1W O3 0.85 1.87 2.723(6) 179.9 .
O5 H5 O7 0.82 1.80 2.604(6) 168.5 2

loop_
_geom_torsion_atom_site_label_1
_geom_torsion_atom_site_label_2
_geom_torsion_atom_site_label_3
_geom_torsion_atom_site_label_4
_geom_torsion
_geom_torsion_site_symmetry_1
Pb1 O1 C1 O2 166.8(5) .
Pb1 O1 C1 O2 -34.9(8) 2_786
Pb1 O1 C1 C2 -15.8(7) .
Pb1 O1 C1 C2 142.5(4) 2_786
C6 N1 C2 C3 -0.3(9) .
Pb1 N1 C2 C3 175.6(5) .
C6 N1 C2 C1 -176.8(5) .
Pb1 N1 C2 C1 -0.9(6) .
O2 C1 C2 N1 -171.9(5) .
O1 C1 C2 N1 10.5(8) .
O2 C1 C2 C3 11.5(9) .
O1 C1 C2 C3 -166.1(6) .
N1 C2 C3 C4 -1.3(10) .
C1 C2 C3 C4 175.1(6) .
C2 C3 C4 C5 1.8(10) .
C3 C4 C5 C6 -0.8(9) .
C3 C4 C5 C7 -174.8(6) .
C2 N1 C6 C5 1.4(9) .
Pb1 N1 C6 C5 -173.8(4) .
C4 C5 C6 N1 -0.9(10) .
C7 C5 C6 N1 173.0(5) .
C4 C5 C7 C8 -113.3(7) .
C6 C5 C7 C8 73.0(9) .
C4 C5 C7 C14 63.6(9) .
C6 C5 C7 C14 -110.1(7) .
C14 C7 C8 C10 0.7(9) .
C5 C7 C8 C10 177.6(6) .
C14 C7 C8 C9 -175.0(6) .
C5 C7 C8 C9 1.8(10) .
Pb1 O4 C9 O3 -12.5(6) 2_676
Pb1 O4 C9 C8 163.7(5) 2_676
Pb1 O3 C9 O4 12.4(6) 2_676
Pb1 O3 C9 C8 -163.9(5) 2_676
C7 C8 C9 O4 -12.8(9) .
C10 C8 C9 O4 171.3(6) .
C7 C8 C9 O3 163.6(6) .
C10 C8 C9 O3 -12.2(8) .
C7 C8 C10 C11 1.2(9) .
C9 C8 C10 C11 177.1(6) .
C8 C10 C11 C13 -2.1(10) .
C8 C10 C11 C12 179.8(6) .
C13 C11 C12 O6 -17.0(10) .
C10 C11 C12 O6 161.1(7) .
C13 C11 C12 O5 161.0(7) .
C10 C11 C12 O5 -20.8(9) .
C10 C11 C13 C14 1.1(11) .
C12 C11 C13 C14 179.2(7) .
C11 C13 C14 C7 0.9(12) .
C8 C7 C14 C13 -1.7(11) .
C5 C7 C14 C13 -178.9(7) .
